data_1552496
loop_
_publ_author_name
'Jiang, Xiao-Lei'
'Hou, Sheng-Li'
'Jiao, Zhuo-Hao'
'Zhao, Bin'

_publ_section_title
;
 Luminescent Detection of Colchicine by a Unique Indium-Organic Framework
 in Water with High Sensitivity.
;
_journal_issue 15
_journal_name_full 'Analytical chemistry'
_journal_page_first 9754
_journal_page_last 9759
_journal_paper_doi 10.1021/acs.analchem.9b01379
_journal_volume 91
_journal_year 2019
_chemical_formula_moiety 'C44 H24 In N2 O8'
_chemical_formula_sum 'C44 H24 In N2 O8'
_chemical_formula_weight 823.47
_space_group_crystal_system orthorhombic
_space_group_IT_number 60
_space_group_name_Hall '-P 2n 2ab'
_space_group_name_H-M_alt 'P b c n'
_symmetry_space_group_name_Hall '-P 2n 2ab'
_symmetry_space_group_name_H-M 'P b c n'
_atom_sites_solution_hydrogens geom
_audit_creation_date 2019-06-26
_audit_creation_method
;
Olex2 1.2
(compiled 2018.05.29 svn.r3508 for OlexSys, GUI svn.r5506)
;
_cell_angle_alpha 90
_cell_angle_beta 90
_cell_angle_gamma 90
_cell_formula_units_Z 8
_cell_length_a 29.078(6)
_cell_length_b 22.581(5)
_cell_length_c 30.471(6)
_cell_measurement_reflns_used 16573
_cell_measurement_temperature 293(2)
_cell_measurement_theta_max 69.3580
_cell_measurement_theta_min 2.8530
_cell_volume 20008(7)
_computing_molecular_graphics 'Olex2 (Dolomanov et al., 2009)'
_computing_publication_material 'Olex2 (Dolomanov et al., 2009)'
_computing_structure_refinement 'XL (Sheldrick, 2008)'
_diffrn_ambient_temperature 293(2)
_diffrn_measured_fraction_theta_full 0.988
_diffrn_measured_fraction_theta_max 0.988
_diffrn_measurement_device_type 'Bruker P4'
_diffrn_measurement_method '\w scans'
_diffrn_radiation_monochromator graphite
_diffrn_radiation_type MoK\a
_diffrn_radiation_wavelength 0.71073
_diffrn_reflns_av_R_equivalents 0.0925
_diffrn_reflns_av_unetI/netI 0.0604
_diffrn_reflns_Laue_measured_fraction_full 0.988
_diffrn_reflns_Laue_measured_fraction_max 0.988
_diffrn_reflns_limit_h_max 29
_diffrn_reflns_limit_h_min -34
_diffrn_reflns_limit_k_max 26
_diffrn_reflns_limit_k_min -26
_diffrn_reflns_limit_l_max 35
_diffrn_reflns_limit_l_min -36
_diffrn_reflns_number 86553
_diffrn_reflns_point_group_measured_fraction_full 0.988
_diffrn_reflns_point_group_measured_fraction_max 0.988
_diffrn_reflns_theta_full 25.010
_diffrn_reflns_theta_max 25.010
_diffrn_reflns_theta_min 1.323
_exptl_absorpt_coefficient_mu 0.258
_exptl_absorpt_correction_T_max 1.00000
_exptl_absorpt_correction_T_min 0.47568
_exptl_absorpt_correction_type multi-scan
_exptl_absorpt_process_details
;
CrysAlisPro 1.171.40.25a (Rigaku Oxford Diffraction, 2018)
Empirical absorption correction using spherical harmonics,
 implemented in SCALE3 ABSPACK scaling algorithm.
;
_exptl_crystal_colour yellow
_exptl_crystal_density_diffrn 0.547
_exptl_crystal_description block
_exptl_crystal_F_000 3320
_exptl_crystal_size_max 0.2
_exptl_crystal_size_mid 0.15
_exptl_crystal_size_min 0.1
_platon_squeeze_details
;
TITL 190625 in Pbcn #60
CELL   29.0780   22.5810   30.4710     90.00     90.00     90.00
SPGR Pbcn
# Solvent Accessible Volume =   14470.9
# Electrons Found in S.A.V. =    2939.6
# Note: Atoms in Void as Cxxx and Qxxx all others
Q101 0.147 0.369 0.471 !       3.08 eA-3
Q102 0.575 0.870 0.025 !       2.67 eA-3
C103 0.612 0.608 0.420 !       2.13 eA-3
Q104 0.387 0.121-0.001 !       2.06 eA-3
C105 0.946 0.530 0.103 !       2.05 eA-3
C106 0.109 0.016 0.070 !       2.01 eA-3
C107 0.166 0.144 0.447 !       1.86 eA-3
C108 0.179 0.184 0.438 !       1.80 eA-3
C109 0.704 0.685 0.096 !       1.77 eA-3
C110 0.329 0.639 0.414 !       1.63 eA-3
C111 0.907 0.527 0.093 !       1.59 eA-3
C112 0.367 0.651 0.072 !       1.49 eA-3
C113 0.866 0.081 0.412 !       1.49 eA-3
Q114 0.890 0.359 0.063 !       1.44 eA-3
C115 0.911 0.059 0.227 !       1.44 eA-3
C116 0.226 0.262 0.382 !       1.42 eA-3
C117 0.569 0.594 0.230 !       1.40 eA-3
C118 0.732 0.744 0.086 !       1.32 eA-3
C119 0.055 0.595 0.399 !       1.30 eA-3
C120 0.774 0.515 0.429 !       1.27 eA-3
C121 0.815 0.186 0.040 !       1.24 eA-3
C122 0.406 0.096 0.412 !       1.24 eA-3
C123 0.506 0.032 0.266 !       1.20 eA-3
C124 0.899 0.106 0.216 !       1.19 eA-3
C125 0.566 0.549 0.231 !       1.19 eA-3
C126 0.966 0.593 0.095 !       1.19 eA-3
C127 0.293 0.908 0.335 !       1.18 eA-3
C128 0.173 0.864 0.047 !       1.13 eA-3
C129 0.162 0.353 0.021 !       1.12 eA-3
C130 0.278 0.029 0.096 !       1.11 eA-3
C131 0.635 0.812 0.471 !       1.10 eA-3
C132 0.571 0.349 0.147 !       1.09 eA-3
C133 0.747 0.649 0.092 !       1.09 eA-3
C134 0.328 0.623 0.382 !       1.09 eA-3
C135 0.893 0.099 0.194 !       1.09 eA-3
C136 0.322 0.773 0.163 !       1.07 eA-3
C137 0.497 0.036 0.202 !       1.07 eA-3
C138 0.103 0.903 0.181 !       1.06 eA-3
C139 0.562 0.205 0.376 !       1.05 eA-3
C140 0.111 0.710 0.129 !       1.05 eA-3
C141 0.111 0.118 0.233 !       1.04 eA-3
C142 0.681 0.769 0.305 !       1.04 eA-3
C143 0.319 0.231 0.695 !       1.04 eA-3
C144 0.308 0.822 0.197 !       1.03 eA-3
C145 0.392 0.081 0.444 !       1.02 eA-3
C146 0.649 0.246 0.001 !       1.01 eA-3
C147 0.571 0.435 0.328 !       1.01 eA-3
C148 0.682 0.793 0.304 !       1.01 eA-3
C149 0.399 0.418 0.149 !       1.00 eA-3
C150 0.717 0.949 0.160 !       1.00 eA-3
C151 0.712 0.974 0.438 !       1.00 eA-3
C152 0.653 0.155 0.009 !       0.99 eA-3
C153 0.111 0.945 0.177 !       0.98 eA-3
C154 0.149 0.381 0.017 !       0.97 eA-3
C155 0.414 0.319 0.359 !       0.97 eA-3
C156 0.036 0.598 0.428 !       0.96 eA-3
C157 0.502 0.093 0.063 !       0.96 eA-3
C158 0.196 0.466 0.335 !       0.96 eA-3
C159 0.717 0.157 0.382 !       0.96 eA-3
C160 0.991 0.589 0.095 !       0.96 eA-3
C161 0.655 0.250 0.030 !       0.95 eA-3
C162 0.709 0.206 0.429 !       0.95 eA-3
C163 0.957 0.664 0.385 !       0.95 eA-3
C164 0.196 0.818 0.046 !       0.94 eA-3
C165 0.420 0.394 0.171 !       0.94 eA-3
C166 0.601 0.315 0.120 !       0.94 eA-3
C167 0.936 0.653 0.384 !       0.93 eA-3
C168 0.712 0.977 0.375 !       0.93 eA-3
C169 0.290 0.258 0.053 !       0.93 eA-3
C170 0.476 0.196 0.135 !       0.93 eA-3
C171 0.623 0.074 0.080 !       0.93 eA-3
C172 0.365 0.397 0.165 !       0.92 eA-3
C173 0.601 0.363 0.161 !       0.92 eA-3
C174 0.149 0.086 0.114 !       0.92 eA-3
C175 0.326 0.802 0.164 !       0.91 eA-3
C176 0.624 0.636 0.289 !       0.91 eA-3
C177 0.376 0.364 0.711 !       0.91 eA-3
C178 0.224 0.588 0.084 !       0.91 eA-3
C179 0.835 0.523 0.149 !       0.91 eA-3
C180 0.677 0.407 0.471 !       0.91 eA-3
C181 0.202 0.795 0.047 !       0.90 eA-3
C182 0.406 0.508 0.312 !       0.89 eA-3
C183 0.107 0.819 0.357 !       0.88 eA-3
C184 0.202 0.692 0.093 !       0.88 eA-3
C185 0.625 0.255 0.102 !       0.88 eA-3
C186 0.716 0.040 0.313 !       0.88 eA-3
C187 0.987 0.639 0.069 !       0.88 eA-3
C188 0.844 0.588 0.016 !       0.87 eA-3
C189 0.585 0.032 0.268 !       0.87 eA-3
C190 0.329 0.708 0.188 !       0.86 eA-3
C191 0.607 0.103 0.304 !       0.86 eA-3
C192 0.563 0.213 0.342 !       0.86 eA-3
C193 0.549 0.041 0.249 !       0.86 eA-3
C194 0.132 0.801 0.386 !       0.85 eA-3
C195 0.725 0.255 0.462 !       0.85 eA-3
C196 0.955 0.706 0.304 !       0.85 eA-3
C197 0.866 0.600 0.021 !       0.85 eA-3
C198 0.793 0.616 0.391 !       0.84 eA-3
C199 0.360 0.386 0.195 !       0.84 eA-3
;
_refine_diff_density_max 1.994
_refine_diff_density_min -0.531
_refine_diff_density_rms 0.085
_refine_ls_extinction_method none
_refine_ls_goodness_of_fit_ref 1.033
_refine_ls_hydrogen_treatment constr
_refine_ls_matrix_type full
_refine_ls_number_parameters 496
_refine_ls_number_reflns 17438
_refine_ls_number_restraints 0
_refine_ls_restrained_S_all 1.033
_refine_ls_R_factor_all 0.1324
_refine_ls_R_factor_gt 0.0989
_refine_ls_shift/su_max 0.002
_refine_ls_shift/su_mean 0.000
_refine_ls_structure_factor_coef Fsqd
_refine_ls_weighting_details 'w=1/[\s^2^(Fo^2^)+(0.2000P)^2^] where P=(Fo^2^+2Fc^2^)/3'
_refine_ls_weighting_scheme calc
_refine_ls_wR_factor_gt 0.2676
_refine_ls_wR_factor_ref 0.2998
_reflns_Friedel_coverage 0.000
_reflns_number_gt 10346
_reflns_number_total 17438
_reflns_threshold_expression 'I > 2\s(I)'
_cod_data_source_file ac9b01379_si_002.cif
_cod_data_source_block 190625_sq
_cod_original_cell_volume 20007(7)
_cod_database_code 1552496
_shelx_shelxl_version_number 2014/7
_shelx_space_group_comment
;
The symmetry employed for this shelxl refinement is uniquely defined
by the following loop, which should always be used as a source of
symmetry information in preference to the above space-group names.
They are only intended as comments.
;
_olex2_refinement_description
;
1. Fixed Uiso
 At 1.2 times of:
  All C(H) groups
2.a Aromatic/amide H refined with riding coordinates:
 C37(H37), C26(H26), C11(H11), C9(H9), C41(H41), C4(H4), C14(H14), C3(H3),
 C38(H38), C7(H7), C31(H31), C34(H34), C23(H23), C32(H32), C17(H17), C20(H20),
 C15(H15), C25(H25), C6(H6), C18(H18), C29(H29), C35(H35), C40(H40), C28(H28)
;
_platon_squeeze_void_probe_radius 1.20
_olex2_submission_special_instructions 'No special instructions were received'

loop_
_space_group_symop_operation_xyz
'x, y, z'
'-x+1/2, -y+1/2, z+1/2'
'x+1/2, -y+1/2, -z'
'-x, y, -z+1/2'
'-x, -y, -z'
'x-1/2, y-1/2, -z-1/2'
'-x-1/2, y-1/2, z'
'x, -y, z-1/2'

loop_
_atom_site_label
_atom_site_type_symbol
_atom_site_fract_x
_atom_site_fract_y
_atom_site_fract_z
_atom_site_U_iso_or_equiv
_atom_site_adp_type
_atom_site_occupancy
_atom_site_site_symmetry_order
_atom_site_calc_flag
_atom_site_refinement_flags_posn
In1 In 0.61068(2) 0.86994(2) 0.02923(2) 0.07622(19) Uani 1 1 d .
O2 O 0.61005(13) 0.78032(15) -0.00650(15) 0.0878(11) Uani 1 1 d .
O1 O 0.54551(14) 0.81988(16) 0.01623(14) 0.0896(10) Uani 1 1 d .
O3 O 0.68502(16) 0.8587(2) 0.02479(18) 0.1124(15) Uani 1 1 d .
O5 O 0.61302(13) 0.91153(18) -0.03911(14) 0.0915(11) Uani 1 1 d .
O8 O 0.61653(15) 0.8062(2) 0.08995(15) 0.1002(12) Uani 1 1 d .
O7 O 0.58505(17) 0.89227(18) 0.09554(13) 0.1028(12) Uani 1 1 d .
C37 C 0.3248(2) 0.6022(4) -0.0372(3) 0.129(3) Uani 1 1 d .
H37 H 0.3467 0.6311 -0.0312 0.155 Uiso 1 1 calc R
C13 C 0.4717(2) 0.4159(2) -0.0942(2) 0.0930(16) Uani 1 1 d .
C5 C 0.4912(2) 0.6246(3) -0.0382(2) 0.0955(18) Uani 1 1 d .
C26 C 0.5418(2) 0.0430(2) -0.0434(2) 0.0905(16) Uani 1 1 d .
H26 H 0.5264 0.0384 -0.0169 0.109 Uiso 1 1 calc R
C12 C 0.38882(19) 0.5331(3) -0.0566(2) 0.0929(17) Uani 1 1 d .
N2 N 0.55816(17) 0.14612(18) -0.17933(16) 0.0846(12) Uani 1 1 d .
C27 C 0.5741(2) 0.0007(2) -0.05601(18) 0.0847(15) Uani 1 1 d .
C24 C 0.5534(2) 0.0983(2) -0.1098(2) 0.0909(16) Uani 1 1 d .
C10 C 0.4519(2) 0.4719(2) -0.0768(2) 0.0939(17) Uani 1 1 d .
N1 N 0.41694(17) 0.5793(2) -0.04684(19) 0.0977(15) Uani 1 1 d .
C11 C 0.4061(2) 0.4796(2) -0.0718(2) 0.0954(17) Uani 1 1 d .
H11 H 0.3860 0.4488 -0.0786 0.114 Uiso 1 1 calc R
C9 C 0.4813(2) 0.5190(2) -0.0659(2) 0.0973(18) Uani 1 1 d .
H9 H 0.5129 0.5150 -0.0689 0.117 Uiso 1 1 calc R
C21 C 0.5549(2) 0.1937(2) -0.20533(19) 0.0830(14) Uani 1 1 d .
C2 C 0.5405(2) 0.7246(2) -0.0162(2) 0.0876(15) Uani 1 1 d .
C30 C 0.5657(2) 0.1856(2) -0.25179(19) 0.0866(15) Uani 1 1 d .
C41 C 0.3039(2) 0.5080(3) -0.0621(3) 0.135(3) Uani 1 1 d .
H41 H 0.3118 0.4708 -0.0728 0.161 Uiso 1 1 calc R
C1 C 0.5668(2) 0.7777(2) -0.0016(2) 0.0853(15) Uani 1 1 d .
O6 O 0.56929(14) 0.95064(16) 0.01169(13) 0.0860(10) Uani 1 1 d .
C4 C 0.4686(2) 0.6745(3) -0.0236(3) 0.123(3) Uani 1 1 d .
H4 H 0.4367 0.6751 -0.0217 0.147 Uiso 1 1 calc R
C14 C 0.5087(2) 0.4151(2) -0.1234(3) 0.106(2) Uani 1 1 d .
H14 H 0.5227 0.4505 -0.1314 0.128 Uiso 1 1 calc R
C3 C 0.4937(2) 0.7232(3) -0.0119(3) 0.105(2) Uani 1 1 d .
H3 H 0.4786 0.7562 -0.0008 0.126 Uiso 1 1 calc R
C19 C 0.5244(2) 0.2529(2) -0.1467(2) 0.0920(16) Uani 1 1 d .
C38 C 0.2789(3) 0.6151(4) -0.0315(3) 0.125(3) Uani 1 1 d .
H38 H 0.2707 0.6519 -0.0202 0.150 Uiso 1 1 calc R
C7 C 0.5624(2) 0.6751(3) -0.0316(2) 0.104(2) Uani 1 1 d .
H7 H 0.5941 0.6751 -0.0351 0.125 Uiso 1 1 calc R
C44 C 0.5977(2) 0.8441(3) 0.1125(2) 0.0902(16) Uani 1 1 d .
C31 C 0.5583(3) 0.1307(2) -0.2712(2) 0.0997(19) Uani 1 1 d .
H31 H 0.5465 0.0999 -0.2543 0.120 Uiso 1 1 calc R
C34 C 0.5949(2) 0.2216(3) -0.3210(2) 0.0974(17) Uani 1 1 d .
H34 H 0.6067 0.2525 -0.3377 0.117 Uiso 1 1 calc R
C22 C 0.5464(2) 0.1505(2) -0.13738(19) 0.0816(14) Uani 1 1 d .
C23 C 0.5280(2) 0.2038(2) -0.1200(2) 0.0882(15) Uani 1 1 d .
H23 H 0.5185 0.2057 -0.0909 0.106 Uiso 1 1 calc R
C16 C 0.5054(2) 0.3090(2) -0.12838(19) 0.0869(15) Uani 1 1 d .
C32 C 0.5679(3) 0.1209(2) -0.3143(2) 0.0976(18) Uani 1 1 d .
H32 H 0.5615 0.0842 -0.3268 0.117 Uiso 1 1 calc R
C17 C 0.4689(2) 0.3089(2) -0.0994(2) 0.0934(16) Uani 1 1 d .
H17 H 0.4560 0.2730 -0.0908 0.112 Uiso 1 1 calc R
O4 O 0.66585(17) 0.9450(2) 0.04723(18) 0.1192(15) Uani 1 1 d .
C20 C 0.5375(2) 0.2480(2) -0.1897(2) 0.0875(15) Uani 1 1 d .
H20 H 0.5350 0.2802 -0.2085 0.105 Uiso 1 1 calc R
C15 C 0.5248(2) 0.3626(2) -0.1406(2) 0.0971(18) Uani 1 1 d .
H15 H 0.5489 0.3632 -0.1607 0.117 Uiso 1 1 calc R
C8 C 0.4626(2) 0.5714(2) -0.0508(2) 0.0950(17) Uani 1 1 d .
C39 C 0.2452(2) 0.5760(3) -0.0419(2) 0.0950(17) Uani 1 1 d .
C25 C 0.5324(2) 0.0910(2) -0.0689(2) 0.0905(16) Uani 1 1 d .
H25 H 0.5116 0.1193 -0.0590 0.109 Uiso 1 1 calc R
C6 C 0.5372(2) 0.6253(3) -0.0418(3) 0.0983(19) Uani 1 1 d .
H6 H 0.5524 0.5914 -0.0514 0.118 Uiso 1 1 calc R
C33 C 0.5876(2) 0.1661(2) -0.3401(2) 0.0917(16) Uani 1 1 d .
C18 C 0.4509(2) 0.3618(2) -0.0827(2) 0.0952(18) Uani 1 1 d .
H18 H 0.4255 0.3612 -0.0641 0.114 Uiso 1 1 calc R
C29 C 0.5842(3) 0.0546(3) -0.1232(2) 0.121(3) Uani 1 1 d .
H29 H 0.5986 0.0579 -0.1504 0.145 Uiso 1 1 calc R
C35 C 0.5846(2) 0.2305(2) -0.2771(2) 0.0970(17) Uani 1 1 d .
H35 H 0.5905 0.2671 -0.2643 0.116 Uiso 1 1 calc R
C36 C 0.3389(2) 0.5467(3) -0.0517(3) 0.107(2) Uani 1 1 d .
C40 C 0.2582(2) 0.5209(4) -0.0576(4) 0.146(3) Uani 1 1 d .
H40 H 0.2361 0.4930 -0.0651 0.175 Uiso 1 1 calc R
C28 C 0.5937(3) 0.0071(3) -0.0969(2) 0.115(2) Uani 1 1 d .
H28 H 0.6140 -0.0217 -0.1069 0.138 Uiso 1 1 calc R
C43 C 0.6965(3) 0.9099(3) 0.0383(2) 0.0981(18) Uani 1 1 d .
C42 C 0.5855(2) 0.9525(2) -0.0265(2) 0.0861(15) Uani 1 1 d .

loop_
_atom_site_aniso_label
_atom_site_aniso_U_11
_atom_site_aniso_U_22
_atom_site_aniso_U_33
_atom_site_aniso_U_23
_atom_site_aniso_U_13
_atom_site_aniso_U_12
In1 0.0826(3) 0.0537(2) 0.0923(3) -0.00482(15) 0.00793(18) -0.00218(15)
O2 0.081(2) 0.0562(19) 0.127(3) -0.020(2) 0.011(2) -0.0078(16)
O1 0.097(3) 0.059(2) 0.113(3) -0.0145(19) 0.013(2) -0.0007(18)
O3 0.084(3) 0.083(3) 0.170(5) -0.002(3) -0.014(3) -0.010(2)
O5 0.106(3) 0.066(2) 0.103(3) -0.0035(18) 0.019(2) 0.0155(19)
O8 0.113(3) 0.085(3) 0.102(3) -0.007(2) 0.011(2) 0.004(2)
O7 0.154(4) 0.071(2) 0.083(2) -0.0042(19) 0.010(2) -0.005(2)
C37 0.080(4) 0.092(5) 0.216(9) -0.061(5) -0.003(4) -0.001(3)
C13 0.110(4) 0.063(3) 0.106(4) -0.017(3) 0.015(3) 0.008(3)
C5 0.098(5) 0.068(4) 0.120(5) -0.023(3) 0.003(3) 0.003(3)
C26 0.099(4) 0.066(3) 0.107(4) -0.003(3) 0.019(3) 0.006(3)
C12 0.075(3) 0.070(3) 0.134(5) -0.020(3) 0.001(3) 0.001(3)
N2 0.110(3) 0.054(2) 0.089(3) -0.001(2) 0.007(3) 0.008(2)
C27 0.104(4) 0.066(3) 0.085(4) 0.001(2) 0.008(3) 0.018(3)
C24 0.119(4) 0.054(3) 0.099(4) 0.005(3) 0.007(3) 0.020(3)
C10 0.100(4) 0.059(3) 0.122(5) -0.021(3) 0.000(3) 0.001(3)
N1 0.074(3) 0.072(3) 0.147(4) -0.035(3) 0.005(3) -0.004(2)
C11 0.083(4) 0.063(3) 0.140(5) -0.018(3) -0.007(3) 0.000(3)
C9 0.080(4) 0.066(3) 0.146(5) -0.025(3) 0.008(3) 0.000(3)
C21 0.096(4) 0.059(3) 0.094(4) -0.008(3) 0.006(3) -0.002(2)
C2 0.096(4) 0.061(3) 0.106(4) -0.021(3) 0.000(3) 0.003(3)
C30 0.111(4) 0.057(3) 0.092(4) -0.001(2) 0.005(3) 0.007(3)
C41 0.090(5) 0.074(4) 0.239(10) -0.043(5) -0.003(5) -0.001(3)
C1 0.087(4) 0.058(3) 0.112(4) -0.016(3) 0.004(3) -0.006(3)
O6 0.108(3) 0.068(2) 0.082(2) 0.0017(17) 0.012(2) 0.0096(18)
C4 0.078(4) 0.087(4) 0.203(8) -0.064(5) -0.012(4) 0.011(3)
C14 0.110(5) 0.046(3) 0.164(6) -0.017(3) 0.018(4) -0.002(3)
C3 0.084(4) 0.065(3) 0.166(6) -0.041(4) 0.003(4) -0.001(3)
C19 0.118(5) 0.058(3) 0.101(4) -0.013(3) 0.005(3) 0.012(3)
C38 0.096(5) 0.088(5) 0.192(9) -0.033(5) -0.007(5) 0.009(4)
C7 0.093(4) 0.072(4) 0.147(6) -0.026(3) 0.021(4) -0.003(3)
C44 0.115(4) 0.065(3) 0.090(4) 0.000(3) 0.008(3) -0.012(3)
C31 0.142(6) 0.062(3) 0.096(4) 0.003(3) 0.019(4) -0.004(3)
C34 0.122(5) 0.067(3) 0.103(5) 0.006(3) 0.004(4) 0.005(3)
C22 0.103(4) 0.054(3) 0.088(4) -0.006(2) -0.001(3) 0.004(2)
C23 0.119(4) 0.054(3) 0.092(4) -0.008(2) 0.006(3) 0.006(3)
C16 0.109(4) 0.056(3) 0.096(4) -0.013(2) 0.016(3) 0.002(3)
C32 0.142(5) 0.056(3) 0.095(4) -0.006(3) 0.019(4) -0.006(3)
C17 0.109(4) 0.058(3) 0.113(4) -0.004(3) 0.015(4) -0.001(3)
O4 0.089(3) 0.117(4) 0.152(4) -0.034(3) 0.009(3) -0.008(3)
C20 0.112(4) 0.054(3) 0.096(4) -0.002(2) 0.004(3) 0.000(3)
C15 0.104(4) 0.064(3) 0.123(5) -0.022(3) 0.012(4) 0.004(3)
C8 0.096(4) 0.057(3) 0.132(5) -0.025(3) -0.002(4) -0.006(3)
C39 0.080(4) 0.074(4) 0.131(5) -0.006(3) 0.001(3) 0.014(3)
C25 0.102(4) 0.062(3) 0.107(4) 0.002(3) 0.014(3) 0.016(3)
C6 0.088(4) 0.069(4) 0.138(5) -0.032(3) 0.003(4) 0.004(3)
C33 0.114(4) 0.061(3) 0.101(4) 0.001(3) 0.010(3) 0.002(3)
C18 0.100(4) 0.057(3) 0.129(5) -0.007(3) 0.019(4) 0.005(3)
C29 0.203(8) 0.078(4) 0.082(4) 0.007(3) 0.038(4) 0.043(4)
C35 0.132(5) 0.061(3) 0.098(4) -0.002(3) 0.009(4) 0.006(3)
C36 0.099(4) 0.074(4) 0.148(6) -0.023(4) 0.002(4) -0.012(3)
C40 0.074(4) 0.115(6) 0.248(10) -0.038(6) -0.004(5) -0.002(4)
C28 0.165(6) 0.075(4) 0.105(5) 0.010(3) 0.039(4) 0.042(4)
C43 0.103(5) 0.086(4) 0.106(4) -0.001(3) -0.004(3) 0.008(4)
C42 0.097(4) 0.061(3) 0.100(4) 0.003(3) -0.002(3) 0.002(3)

loop_
_atom_type_symbol
_atom_type_description
_atom_type_scat_dispersion_real
_atom_type_scat_dispersion_imag
_atom_type_scat_source
C C 0.0033 0.0016 'International Tables Vol C Tables 4.2.6.8 and 6.1.1.4'
H H 0.0000 0.0000 'International Tables Vol C Tables 4.2.6.8 and 6.1.1.4'
In In -0.7276 1.3100 'International Tables Vol C Tables 4.2.6.8 and 6.1.1.4'
N N 0.0061 0.0033 'International Tables Vol C Tables 4.2.6.8 and 6.1.1.4'
O O 0.0106 0.0060 'International Tables Vol C Tables 4.2.6.8 and 6.1.1.4'

loop_
_geom_angle_atom_site_label_1
_geom_angle_atom_site_label_2
_geom_angle_atom_site_label_3
_geom_angle
_geom_angle_site_symmetry_1
_geom_angle_site_symmetry_3
O2 In1 O8 80.46(15) . .
O2 In1 C1 29.00(14) . .
O2 In1 C44 105.11(18) . .
O2 In1 O4 137.44(15) . .
O2 In1 C43 110.78(19) . .
O2 In1 C42 108.47(18) . .
O1 In1 O2 57.69(13) . .
O1 In1 O5 94.09(15) . .
O1 In1 O8 83.77(15) . .
O1 In1 C1 28.71(15) . .
O1 In1 O6 85.08(14) . .
O1 In1 C44 86.41(17) . .
O1 In1 O4 164.26(16) . .
O1 In1 C43 168.40(19) . .
O1 In1 C42 90.45(17) . .
O3 In1 O2 82.88(16) . .
O3 In1 O1 140.20(15) . .
O3 In1 O5 87.82(17) . .
O3 In1 O8 84.59(17) . .
O3 In1 O7 114.66(19) . .
O3 In1 C1 111.64(19) . .
O3 In1 O6 127.61(17) . .
O3 In1 C44 100.2(2) . .
O3 In1 O4 55.49(18) . .
O3 In1 C43 28.21(19) . .
O3 In1 C42 108.6(2) . .
O5 In1 O2 86.01(15) . .
O5 In1 O8 165.20(15) . .
O5 In1 C1 90.86(17) . .
O5 In1 C44 166.95(18) . .
O5 In1 O4 84.14(18) . .
O5 In1 C43 85.87(18) . .
O5 In1 C42 29.25(17) . .
O8 In1 C1 80.22(18) . .
O8 In1 C44 27.79(17) . .
O8 In1 O4 101.80(18) . .
O8 In1 C43 93.31(18) . .
O8 In1 C42 164.56(18) . .
O7 In1 O2 129.11(16) . .
O7 In1 O1 89.51(16) . .
O7 In1 O5 138.48(15) . .
O7 In1 O8 56.27(16) . .
O7 In1 C1 110.15(18) . .
O7 In1 O6 81.49(16) . .
O7 In1 C44 28.48(18) . .
O7 In1 O4 81.67(17) . .
O7 In1 C43 98.2(2) . .
O7 In1 C42 109.55(19) . .
C1 In1 C44 95.70(19) . .
C1 In1 C43 139.7(2) . .
C1 In1 C42 101.37(19) . .
O6 In1 O2 126.65(15) . .
O6 In1 O5 57.74(14) . .
O6 In1 O8 136.23(15) . .
O6 In1 C1 107.38(17) . .
O6 In1 C44 109.39(18) . .
O6 In1 O4 80.75(18) . .
O6 In1 C43 104.54(19) . .
O6 In1 C42 28.53(16) . .
C44 In1 C43 96.3(2) . .
O4 In1 C1 166.23(18) . .
O4 In1 C44 91.84(19) . .
O4 In1 C43 27.28(18) . .
O4 In1 C42 80.4(2) . .
C42 In1 C44 137.8(2) . .
C42 In1 C43 95.1(2) . .
C1 O2 In1 89.6(3) . .
C1 O1 In1 92.4(3) . .
C43 O3 In1 97.7(4) . .
C42 O5 In1 90.2(3) . .
C44 O8 In1 89.0(4) . .
C44 O7 In1 94.6(4) . .
C38 C37 C36 121.0(7) . .
C14 C13 C10 122.5(5) . .
C14 C13 C18 118.6(5) . .
C18 C13 C10 118.8(6) . .
C4 C5 C8 117.9(6) . .
C6 C5 C4 119.5(6) . .
C6 C5 C8 122.5(5) . .
C25 C26 C27 121.5(6) . .
N1 C12 C11 121.6(5) . .
N1 C12 C36 114.0(5) . .
C11 C12 C36 124.3(5) . .
C22 N2 C21 119.5(4) . .
C26 C27 C42 119.8(5) . 1_545
C28 C27 C26 117.2(5) . .
C28 C27 C42 123.0(5) . 1_545
C25 C24 C22 123.1(5) . .
C29 C24 C22 119.4(6) . .
C29 C24 C25 117.3(5) . .
C11 C10 C13 122.0(5) . .
C11 C10 C9 118.5(5) . .
C9 C10 C13 119.5(5) . .
C8 N1 C12 118.1(4) . .
C10 C11 C12 120.3(5) . .
C8 C9 C10 119.2(5) . .
N2 C21 C30 117.3(4) . .
N2 C21 C20 121.6(5) . .
C20 C21 C30 120.8(5) . .
C3 C2 C1 120.1(5) . .
C3 C2 C7 118.3(5) . .
C7 C2 C1 121.5(6) . .
C31 C30 C21 119.3(5) . .
C35 C30 C21 122.2(5) . .
C35 C30 C31 118.5(5) . .
C40 C41 C36 124.1(7) . .
O2 C1 In1 61.4(3) . .
O2 C1 C2 120.7(5) . .
O1 C1 In1 58.9(3) . .
O1 C1 O2 120.2(5) . .
O1 C1 C2 119.1(5) . .
C2 C1 In1 176.3(4) . .
C42 O6 In1 92.7(3) . .
C3 C4 C5 119.1(6) . .
C15 C14 C13 121.1(6) . .
C4 C3 C2 121.8(5) . .
C23 C19 C16 119.3(5) . .
C20 C19 C23 118.6(5) . .
C20 C19 C16 122.1(5) . .
C39 C38 C37 122.2(7) . .
C2 C7 C6 119.9(6) . .
O8 C44 In1 63.2(3) . .
O8 C44 O7 120.1(6) . .
O8 C44 C33 121.5(6) . 8_566
O7 C44 In1 56.9(3) . .
O7 C44 C33 118.3(6) . 8_566
C33 C44 In1 175.1(5) 8_566 .
C32 C31 C30 121.5(5) . .
C35 C34 C33 120.0(6) . .
N2 C22 C24 117.2(5) . .
N2 C22 C23 121.3(5) . .
C23 C22 C24 121.4(5) . .
C19 C23 C22 119.3(5) . .
C17 C16 C19 121.4(5) . .
C17 C16 C15 119.2(5) . .
C15 C16 C19 119.4(5) . .
C31 C32 C33 120.3(5) . .
C16 C17 C18 121.1(5) . .
C43 O4 In1 88.8(4) . .
C19 C20 C21 119.7(5) . .
C14 C15 C16 120.6(6) . .
N1 C8 C5 114.5(5) . .
N1 C8 C9 122.2(5) . .
C9 C8 C5 123.2(6) . .
C38 C39 C40 117.9(6) . .
C38 C39 C43 122.9(6) . 3_465
C40 C39 C43 119.3(6) . 3_465
C26 C25 C24 121.0(5) . .
C5 C6 C7 121.3(5) . .
C34 C33 C44 120.8(5) . 8_565
C34 C33 C32 118.5(6) . .
C32 C33 C44 120.5(5) . 8_565
C17 C18 C13 119.3(6) . .
C28 C29 C24 120.8(6) . .
C34 C35 C30 121.1(6) . .
C37 C36 C12 120.2(6) . .
C41 C36 C37 115.3(6) . .
C41 C36 C12 124.5(6) . .
C41 C40 C39 119.5(7) . .
C29 C28 C27 122.0(6) . .
O3 C43 In1 54.0(4) . .
O3 C43 C39 118.6(6) . 3_565
O4 C43 In1 63.9(4) . .
O4 C43 O3 117.9(7) . .
O4 C43 C39 123.5(7) . 3_565
C39 C43 In1 172.6(5) 3_565 .
O5 C42 In1 60.5(3) . .
O5 C42 C27 119.8(6) . 1_565
C27 C42 In1 176.0(5) 1_565 .
O6 C42 In1 58.8(3) . .
O6 C42 O5 119.2(5) . .
O6 C42 C27 120.9(5) . 1_565

loop_
_geom_bond_atom_site_label_1
_geom_bond_atom_site_label_2
_geom_bond_distance
_geom_bond_site_symmetry_2
In1 O2 2.298(3) .
In1 O1 2.242(4) .
In1 O3 2.181(5) .
In1 O5 2.285(4) .
In1 O8 2.350(5) .
In1 O7 2.212(4) .
In1 C1 2.617(5) .
In1 O6 2.248(4) .
In1 C44 2.632(6) .
In1 O4 2.398(5) .
In1 C43 2.669(7) .
In1 C42 2.626(6) .
O2 C1 1.269(6) .
O1 C1 1.258(6) .
O3 C43 1.274(8) .
O5 C42 1.283(7) .
O8 C44 1.227(7) .
O7 C44 1.259(7) .
C37 C38 1.378(11) .
C37 C36 1.392(9) .
C13 C10 1.489(8) .
C13 C14 1.396(9) .
C13 C18 1.408(8) .
C5 C4 1.379(8) .
C5 C8 1.512(8) .
C5 C6 1.343(10) .
C26 C27 1.393(8) .
C26 C25 1.362(8) .
C12 N1 1.359(7) .
C12 C11 1.387(8) .
C12 C36 1.492(9) .
N2 C21 1.338(7) .
N2 C22 1.327(7) .
C27 C28 1.378(8) .
C27 C42 1.451(8) 1_545
C24 C22 1.462(8) .
C24 C25 1.396(8) .
C24 C29 1.395(8) .
C10 C11 1.353(8) .
C10 C9 1.402(8) .
N1 C8 1.344(8) .
C9 C8 1.381(8) .
C21 C30 1.461(8) .
C21 C20 1.409(7) .
C2 C1 1.489(8) .
C2 C3 1.368(8) .
C2 C7 1.369(8) .
C30 C31 1.391(8) .
C30 C35 1.386(8) .
C41 C36 1.376(9) .
C41 C40 1.367(10) .
O6 C42 1.255(7) .
C4 C3 1.365(9) .
C14 C15 1.377(8) .
C19 C23 1.380(8) .
C19 C16 1.490(7) .
C19 C20 1.369(8) .
C38 C39 1.357(10) .
C7 C6 1.377(9) .
C44 C33 1.490(9) 8_566
C31 C32 1.364(9) .
C34 C33 1.399(8) .
C34 C35 1.386(9) .
C22 C23 1.421(7) .
C16 C17 1.382(8) .
C16 C15 1.386(8) .
C32 C33 1.409(8) .
C17 C18 1.401(8) .
O4 C43 1.224(8) .
C39 C40 1.385(10) .
C39 C43 1.453(10) 3_465
C33 C44 1.490(9) 8_565
C29 C28 1.367(9) .
C43 C39 1.453(10) 3_565
C42 C27 1.451(8) 1_565

loop_
_platon_squeeze_void_nr
_platon_squeeze_void_average_x
_platon_squeeze_void_average_y
_platon_squeeze_void_average_z
_platon_squeeze_void_volume
_platon_squeeze_void_count_electrons
_platon_squeeze_void_content
1 -0.032 0.653 0.074 14353 2996 ' '
